data_2014636
loop_
_publ_author_name
'Firley, Delphine'
'Fraisse, Bernard'
'Zouhiri, Fatima'
'Spasojevi\'c-de Bir\'e, Anne'
'Desma\"ele, Didier'
'd'Angelo, Jean'
'Ghermani, Nour Eddine'

_publ_section_title
;
 7-Carboxylato-8-hydroxy-2-methylquinolinium monohydrate and
 7-carboxy-8-hydroxy-2-methylquinolinium chloride monohydrate at 100K
;
_journal_issue 3
_journal_name_full 'Acta Crystallographica Section C'
_journal_page_first o154
_journal_page_last o157
_journal_paper_doi 10.1107/S0108270104031403
_journal_volume 61
_journal_year 2005
_chemical_formula_iupac 'C11 H9 N O3 , H2 O'
_chemical_formula_moiety 'C11 H9 N O3 , H2 O'
_chemical_formula_sum 'C11 H11 N O4'
_chemical_formula_weight 221.21
_chemical_name_systematic
;
8-Hydroxy-2-methylquinoline-7-carboxylic acid monohydrate
;
_space_group_IT_number 2
_symmetry_cell_setting triclinic
_symmetry_space_group_name_Hall '-P 1'
_symmetry_space_group_name_H-M 'P -1'
_atom_sites_solution_hydrogens difmap
_atom_sites_solution_primary direct
_atom_sites_solution_secondary difmap
_audit_creation_method SHELXL97
_cell_angle_alpha 75.043(2)
_cell_angle_beta 86.534(2)
_cell_angle_gamma 79.042(2)
_cell_formula_units_Z 2
_cell_length_a 6.6556(7)
_cell_length_b 7.8062(8)
_cell_length_c 9.6690(10)
_cell_measurement_reflns_used 2110
_cell_measurement_temperature 100(2)
_cell_measurement_theta_max 30.08
_cell_measurement_theta_min 2.18
_cell_volume 476.45(9)
_computing_cell_refinement 'SAINT-Plus (Bruker, 1998)'
_computing_data_collection 'SMART (Bruker, 1998)'
_computing_data_reduction SAINT-Plus
_computing_molecular_graphics 'ORTEPIII (Farrugia, 1999)'
_computing_publication_material SHELXL97
_computing_structure_refinement 'SHELXL97 (Sheldrick, 1997)'
_computing_structure_solution 'SIR97 (Altomare et al., 1999)'
_diffrn_ambient_temperature 100(2)
_diffrn_measured_fraction_theta_full 84.7
_diffrn_measured_fraction_theta_max 0.847
_diffrn_measurement_device_type 'Bruker SMART CCD area-detector'
_diffrn_measurement_method \w
_diffrn_radiation_monochromator graphite
_diffrn_radiation_source 'fine-focus sealed tube'
_diffrn_radiation_type MoK\a
_diffrn_radiation_wavelength 0.71073
_diffrn_reflns_av_R_equivalents 0.0083
_diffrn_reflns_av_sigmaI/netI 0.0174
_diffrn_reflns_limit_h_max 9
_diffrn_reflns_limit_h_min -9
_diffrn_reflns_limit_k_max 10
_diffrn_reflns_limit_k_min -10
_diffrn_reflns_limit_l_max 13
_diffrn_reflns_limit_l_min 0
_diffrn_reflns_number 3364
_diffrn_reflns_theta_full 30.09
_diffrn_reflns_theta_max 30.09
_diffrn_reflns_theta_min 2.18
_diffrn_standards_number 0
_exptl_absorpt_coefficient_mu 0.119
_exptl_absorpt_correction_type none
_exptl_crystal_colour yellow
_exptl_crystal_density_diffrn 1.542
_exptl_crystal_density_method 'not measured'
_exptl_crystal_description prism
_exptl_crystal_F_000 232
_exptl_crystal_size_max 0.40
_exptl_crystal_size_mid 0.30
_exptl_crystal_size_min 0.20
_refine_diff_density_max 0.440
_refine_diff_density_min -0.238
_refine_ls_extinction_method none
_refine_ls_goodness_of_fit_ref 1.049
_refine_ls_hydrogen_treatment refall
_refine_ls_matrix_type full
_refine_ls_number_parameters 189
_refine_ls_number_reflns 2364
_refine_ls_number_restraints 0
_refine_ls_restrained_S_all 1.049
_refine_ls_R_factor_all 0.0430
_refine_ls_R_factor_gt 0.0371
_refine_ls_shift/su_max 0.001
_refine_ls_shift/su_mean 0.000
_refine_ls_structure_factor_coef Fsqd
_refine_ls_weighting_details 'calc w = 1/[\s^2^(Fo^2^)+(0.0746P)^2^+0.0491P] where P = (Fo^2^+2Fc^2^)/3'
_refine_ls_weighting_scheme calc
_refine_ls_wR_factor_gt 0.1052
_refine_ls_wR_factor_ref 0.1089
_reflns_number_gt 2052
_reflns_number_total 2364
_reflns_threshold_expression I>2\s(I)
_cod_data_source_file dn1072.cif
_cod_data_source_block I
_cod_database_code 2014636

loop_
_symmetry_equiv_pos_as_xyz
'x, y, z'
'-x, -y, -z'

loop_
_atom_site_label
_atom_site_fract_x
_atom_site_fract_y
_atom_site_fract_z
_atom_site_U_iso_or_equiv
_atom_site_adp_type
_atom_site_calc_flag
_atom_site_refinement_flags
_atom_site_occupancy
_atom_site_disorder_assembly
_atom_site_disorder_group
_atom_site_type_symbol
C2 0.78729(14) -0.19129(13) 0.81555(11) 0.0125(2) Uani d . 1 . . C
C3 0.81738(15) -0.35224(13) 0.77026(11) 0.0144(2) Uani d . 1 . . C
C4 0.81565(15) -0.34664(13) 0.62766(11) 0.0139(2) Uani d . 1 . . C
C5 0.78612(15) -0.16421(13) 0.37397(11) 0.0135(2) Uani d . 1 . . C
C6 0.75746(15) 0.00336(13) 0.28072(11) 0.0128(2) Uani d . 1 . . C
C7 0.72336(14) 0.16290(12) 0.32882(10) 0.0109(2) Uani d . 1 . . C
C8 0.71830(14) 0.15343(13) 0.47521(10) 0.0104(2) Uani d . 1 . . C
C9 0.75309(14) -0.02043(12) 0.57276(10) 0.0105(2) Uani d . 1 . . C
C10 0.78608(14) -0.17894(12) 0.52316(11) 0.0118(2) Uani d . 1 . . C
C11 0.79301(17) -0.19091(14) 0.96917(11) 0.0177(2) Uani d . 1 . . C
C12 0.69288(14) 0.34441(13) 0.22357(10) 0.0122(2) Uani d . 1 . . C
H1 0.730(2) 0.066(2) 0.7513(18) 0.032(4) Uiso d . 1 . . H
H3 0.837(2) -0.467(2) 0.8448(18) 0.030(4) Uiso d . 1 . . H
H4 0.836(2) -0.455(2) 0.5954(16) 0.026(4) Uiso d . 1 . . H
H5 0.804(2) -0.2729(19) 0.3385(16) 0.022(3) Uiso d . 1 . . H
H6 0.760(2) 0.0218(19) 0.1796(16) 0.021(3) Uiso d . 1 . . H
H31 0.658(3) 0.404(3) 0.429(2) 0.060(6) Uiso d . 1 . . H
H111 0.926(3) -0.169(2) 0.988(2) 0.046(5) Uiso d . 1 . . H
H112 0.689(3) -0.095(2) 0.9918(19) 0.041(5) Uiso d . 1 . . H
H113 0.772(3) -0.305(3) 1.029(2) 0.054(5) Uiso d . 1 . . H
HW1 0.669(2) 0.266(2) 0.9328(19) 0.028(4) Uiso d . 1 . . H
HW2 0.563(3) 0.326(3) 0.808(2) 0.046(5) Uiso d . 1 . . H
N 0.75478(12) -0.03384(11) 0.71716(9) 0.01095(18) Uani d . 1 . . N
O1 0.70883(13) 0.35645(10) 0.09333(8) 0.01858(19) Uani d . 1 . . O
O2 0.65155(11) 0.48123(9) 0.27950(8) 0.01463(18) Uani d . 1 . . O
O3 0.68211(11) 0.29915(9) 0.52690(8) 0.01316(17) Uani d . 1 . . O
OW 0.66319(13) 0.24405(10) 0.84906(9) 0.0198(2) Uani d . 1 . . O

loop_
_atom_site_aniso_label
_atom_site_aniso_U_11
_atom_site_aniso_U_22
_atom_site_aniso_U_33
_atom_site_aniso_U_12
_atom_site_aniso_U_13
_atom_site_aniso_U_23
C2 0.0101(4) 0.0124(4) 0.0137(4) -0.0019(3) -0.0002(3) -0.0011(3)
C3 0.0138(4) 0.0102(4) 0.0178(5) -0.0020(3) -0.0011(3) -0.0009(4)
C4 0.0125(4) 0.0100(4) 0.0195(5) -0.0018(3) -0.0014(3) -0.0039(4)
C5 0.0136(4) 0.0121(4) 0.0168(5) -0.0020(3) -0.0001(3) -0.0072(4)
C6 0.0124(4) 0.0149(5) 0.0129(5) -0.0025(3) -0.0004(3) -0.0067(4)
C7 0.0105(4) 0.0105(4) 0.0119(5) -0.0016(3) -0.0008(3) -0.0032(3)
C8 0.0094(4) 0.0098(4) 0.0126(4) -0.0016(3) -0.0006(3) -0.0041(3)
C9 0.0096(4) 0.0105(4) 0.0118(5) -0.0022(3) -0.0002(3) -0.0032(3)
C10 0.0099(4) 0.0099(4) 0.0159(5) -0.0019(3) -0.0004(3) -0.0038(4)
C11 0.0225(5) 0.0163(5) 0.0128(5) -0.0023(4) -0.0003(4) -0.0017(4)
C12 0.0103(4) 0.0128(4) 0.0132(4) -0.0014(3) -0.0015(3) -0.0032(3)
N 0.0113(4) 0.0095(4) 0.0121(4) -0.0014(3) -0.0002(3) -0.0030(3)
O1 0.0264(4) 0.0172(4) 0.0112(4) -0.0026(3) -0.0015(3) -0.0026(3)
O2 0.0197(4) 0.0107(3) 0.0129(3) -0.0009(3) -0.0016(3) -0.0029(3)
O3 0.0192(4) 0.0082(3) 0.0126(3) -0.0008(3) -0.0010(3) -0.0046(3)
OW 0.0267(4) 0.0157(4) 0.0160(4) 0.0049(3) -0.0065(3) -0.0069(3)

loop_
_atom_type_symbol
_atom_type_description
_atom_type_scat_dispersion_real
_atom_type_scat_dispersion_imag
_atom_type_scat_source
C C 0.0033 0.0016 'International Tables Vol C Tables 4.2.6.8 and 6.1.1.4'
H H 0.0000 0.0000 'International Tables Vol C Tables 4.2.6.8 and 6.1.1.4'
N N 0.0061 0.0033 'International Tables Vol C Tables 4.2.6.8 and 6.1.1.4'
O O 0.0106 0.0060 'International Tables Vol C Tables 4.2.6.8 and 6.1.1.4'

loop_
_geom_angle_atom_site_label_1
_geom_angle_atom_site_label_2
_geom_angle_atom_site_label_3
_geom_angle
_geom_angle_publ_flag
N C2 C3 118.86(9) ?
N C2 C11 118.88(9) yes
C3 C2 C11 122.26(9) ?
C4 C3 C2 120.40(9) ?
C4 C3 H3 122.2(9) ?
C2 C3 H3 117.4(9) ?
C3 C4 C10 120.55(9) ?
C3 C4 H4 121.3(9) ?
C10 C4 H4 118.2(9) ?
C6 C5 C10 119.28(9) ?
C6 C5 H5 120.7(8) ?
C10 C5 H5 120.1(9) ?
C5 C6 C7 121.98(9) ?
C5 C6 H6 123.2(9) ?
C7 C6 H6 114.9(9) ?
C8 C7 C6 120.26(9) ?
C8 C7 C12 119.18(8) yes
C6 C7 C12 120.57(9) ?
O3 C8 C7 122.93(9) yes
O3 C8 C9 119.00(9) ?
C7 C8 C9 118.08(9) ?
N C9 C10 119.60(8) ?
N C9 C8 119.36(8) ?
C10 C9 C8 121.04(9) ?
C9 C10 C5 119.33(9) ?
C9 C10 C4 117.41(9) ?
C5 C10 C4 123.25(9) ?
C2 C11 H111 108.2(11) ?
C2 C11 H112 111.4(10) ?
H111 C11 H112 107.9(15) ?
C2 C11 H113 110.1(11) ?
H111 C11 H113 109.9(15) ?
H112 C11 H113 109.2(16) ?
O1 C12 O2 124.27(9) yes
O1 C12 C7 120.44(9) ?
O2 C12 C7 115.29(8) yes
C2 N C9 123.14(8) yes
C2 N H1 115.9(10) ?
C9 N H1 121.0(10) ?
C12 O2 H31 104.6(8) ?
C8 O3 H31 100.7(11) ?
HW1 OW HW2 103.3(15) ?

loop_
_geom_bond_atom_site_label_1
_geom_bond_atom_site_label_2
_geom_bond_site_symmetry_2
_geom_bond_distance
_geom_bond_publ_flag
C2 N . 1.3352(12) yes
C2 C3 . 1.4100(14) ?
C2 C11 . 1.4889(14) yes
C3 C4 . 1.3688(15) ?
C3 H3 . 0.984(16) ?
C4 C10 . 1.4201(13) ?
C4 H4 . 0.956(16) ?
C5 C6 . 1.3702(14) ?
C5 C10 . 1.4172(14) ?
C5 H5 . 0.979(15) ?
C6 C7 . 1.4133(13) ?
C6 H6 . 0.950(15) ?
C7 C8 . 1.3969(13) yes
C7 C12 . 1.5019(13) yes
C8 O3 . 1.3328(11) yes
C8 C9 . 1.4253(13) yes
C9 N . 1.3735(12) yes
C9 C10 . 1.4141(13) ?
C11 H111 . 0.971(18) ?
C11 H112 . 0.978(18) ?
C11 H113 . 0.96(2) ?
C12 O1 . 1.2379(12) yes
C12 O2 . 1.2951(12) yes
N H1 . 0.907(17) ?
O3 H31 . 1.08(2) ?
OW HW1 . 0.876(18) ?
OW HW2 . 0.87(2) ?

loop_
_geom_hbond_atom_site_label_D
_geom_hbond_atom_site_label_H
_geom_hbond_atom_site_label_A
_geom_hbond_site_symmetry_A
_geom_hbond_distance_DH
_geom_hbond_distance_HA
_geom_hbond_distance_DA
_geom_hbond_angle_DHA
_geom_hbond_publ_flag
O3 H31 O2 . 1.08(2) 1.42(2) 2.4449(11) 157(2) yes
N H1 Ow . 0.91(2) 1.85(2) 2.7450(12) 170(2) yes
Ow Hw1 O1 1_556 0.87(2) 1.91(2) 2.7746(12) 168(2) yes
Ow Hw2 O2 2_666 0.87(2) 1.92(2) 2.7863(12) 176(2) yes

loop_
_cod_related_entry_id
_cod_related_entry_database
_cod_related_entry_code
1 ChemSpider 21133939
